data_7220395
loop_
_publ_author_name
'Hossain, Sazzat'
'Gupta, Sandeep K.'
'Murugavel, Ramaswamy'

_publ_section_title
;
 2,6-Dimethylphenol derived H-phosphonate and \a-hydroxyphosphonate:
 facile synthesis, crystal chemistry, supramolecular association and metal
 complexation
;
_journal_issue 23
_journal_name_full CrystEngComm
_journal_page_first 4355
_journal_paper_doi 10.1039/C5CE00675A
_journal_volume 17
_journal_year 2015
_chemical_formula_moiety 'C8 H11 O3 P'
_chemical_formula_sum 'C8 H11 O3 P'
_chemical_formula_weight 186.14
_chemical_name_systematic
;
 ?
;
_space_group_crystal_system orthorhombic
_space_group_IT_number 29
_space_group_name_Hall 'P 2c -2ac'
_space_group_name_H-M_alt 'P c a 21'
_symmetry_space_group_name_Hall 'P 2c -2ac'
_symmetry_space_group_name_H-M 'P c a 21'
_atom_sites_solution_hydrogens mixed
_audit_creation_method SHELXL-2012
_audit_update_record
;
2015-04-03 deposited with the CCDC.
2015-04-27 downloaded from the CCDC.
;
_cell_angle_alpha 90
_cell_angle_beta 90
_cell_angle_gamma 90
_cell_formula_units_Z 4
_cell_length_a 14.265(5)
_cell_length_b 7.246(2)
_cell_length_c 8.860(3)
_cell_measurement_reflns_used 1960
_cell_measurement_temperature 150(2)
_cell_measurement_theta_max 31.20
_cell_measurement_theta_min 2.70
_cell_volume 915.8(5)
_computing_cell_refinement 'CrystalClear-SM Expert 2.0 r4'
_computing_data_collection 'CrystalClear-SM Expert 2.0 r4 (Rigaku, 2009)'
_computing_data_reduction 'CrystalClear-SM Expert 2.0 r4'
_computing_molecular_graphics 'CrystalStructure 4.0 (Rigaku, 2010)'
_computing_publication_material 'CrystalStructure 4.0'
_computing_structure_refinement 'SHELXL-2012 (Sheldrick, 2012)'
_computing_structure_solution 'SHELXS97 (Sheldrick, 2008)'
_diffrn_ambient_temperature 150(2)
_diffrn_detector_area_resol_mean 28.5714
_diffrn_measured_fraction_theta_full 0.998
_diffrn_measured_fraction_theta_max 0.998
_diffrn_measurement_device_type 'Rigaku Saturn724'
_diffrn_measurement_method 'profile data from \w-scans'
_diffrn_radiation_type MoK\a
_diffrn_radiation_wavelength 0.71075
_diffrn_reflns_av_R_equivalents 0.0229
_diffrn_reflns_av_unetI/netI 0.0178
_diffrn_reflns_laue_measured_fraction_full 0.998
_diffrn_reflns_laue_measured_fraction_max 0.998
_diffrn_reflns_limit_h_max 17
_diffrn_reflns_limit_h_min -16
_diffrn_reflns_limit_k_max 8
_diffrn_reflns_limit_k_min -7
_diffrn_reflns_limit_l_max 9
_diffrn_reflns_limit_l_min -10
_diffrn_reflns_number 6730
_diffrn_reflns_point_group_measured_fraction_full 0.927
_diffrn_reflns_point_group_measured_fraction_max 0.926
_diffrn_reflns_theta_full 25.242
_diffrn_reflns_theta_max 25.495
_diffrn_reflns_theta_min 2.811
_diffrn_source 'Sealed Tube'
_exptl_absorpt_coefficient_mu 0.265
_exptl_absorpt_correction_T_max 0.956
_exptl_absorpt_correction_T_min 0.854
_exptl_absorpt_correction_type multi-scan
_exptl_absorpt_process_details 'REQAB (Rigaku, 1998)'
_exptl_crystal_colour colorless
_exptl_crystal_density_diffrn 1.350
_exptl_crystal_description block
_exptl_crystal_F_000 392
_exptl_crystal_size_max 0.220
_exptl_crystal_size_mid 0.16
_exptl_crystal_size_min 0.12
_refine_diff_density_max 0.146
_refine_diff_density_min -0.235
_refine_diff_density_rms 0.033
_refine_ls_abs_structure_details
;
 Flack x determined using 640 quotients [(I+)-(I-)]/[(I+)+(I-)]
 (Parsons and Flack (2004), Acta Cryst. A60, s61).
;
_refine_ls_abs_structure_Flack 0.15(4)
_refine_ls_extinction_method none
_refine_ls_goodness_of_fit_ref 1.063
_refine_ls_hydrogen_treatment mixed
_refine_ls_matrix_type full
_refine_ls_number_parameters 119
_refine_ls_number_reflns 1582
_refine_ls_number_restraints 1
_refine_ls_restrained_S_all 1.063
_refine_ls_R_factor_all 0.0249
_refine_ls_R_factor_gt 0.0247
_refine_ls_shift/su_max 0.000
_refine_ls_shift/su_mean 0.000
_refine_ls_structure_factor_coef Fsqd
_refine_ls_weighting_details
;
 w=1/[\s^2^(Fo^2^)+(0.0241P)^2^+0.3627P]
 where P=(Fo^2^+2Fc^2^)/3
;
_refine_ls_weighting_scheme calc
_refine_ls_wR_factor_gt 0.0586
_refine_ls_wR_factor_ref 0.0587
_reflns_Friedel_coverage 0.732
_reflns_friedel_fraction_full 0.845
_reflns_friedel_fraction_max 0.843
_reflns_number_gt 1568
_reflns_number_total 1582
_reflns_threshold_expression 'I > 2\s(I)'
_cod_data_source_file c5ce00675a2.cif
_cod_data_source_block HY-PHOS
_cod_depositor_comments 'Adding full bibliography for 7220395--7220401.cif.'
_cod_database_code 7220395
_shelx_space_group_comment
;
The symmetry employed for this shelxl refinement is uniquely defined
by the following loop, which should always be used as a source of
symmetry information in preference to the above space-group names.
They are only intended as comments.
;
_shelx_estimated_absorpt_t_min 0.949
_shelx_estimated_absorpt_t_max 0.949
_shelxl_version_number 2012-9

loop_
_space_group_symop_operation_xyz
'x, y, z'
'-x+1/2, y, z+1/2'
'x+1/2, -y, z'
'-x, -y, z+1/2'

loop_
_atom_site_label
_atom_site_type_symbol
_atom_site_fract_x
_atom_site_fract_y
_atom_site_fract_z
_atom_site_U_iso_or_equiv
_atom_site_adp_type
_atom_site_occupancy
_atom_site_site_symmetry_order
_atom_site_calc_flag
_atom_site_refinement_flags_posn
_atom_site_refinement_flags_adp
C1 C 0.35777(16) 0.8425(3) 0.4045(3) 0.0191(5) Uani 1 1 d . .
C2 C 0.34561(18) 1.0048(3) 0.3245(3) 0.0240(5) Uani 1 1 d . .
C3 C 0.4185(2) 1.0583(4) 0.2292(3) 0.0312(6) Uani 1 1 d . .
H3 H 0.4133 1.1697 0.1733 0.037 Uiso 1 1 calc R U
C4 C 0.4981(2) 0.9515(4) 0.2152(3) 0.0343(7) Uani 1 1 d . .
H4 H 0.5473 0.9901 0.1501 0.041 Uiso 1 1 calc R U
C5 C 0.50680(18) 0.7885(4) 0.2956(3) 0.0303(6) Uani 1 1 d . .
H5 H 0.5616 0.7153 0.2838 0.036 Uiso 1 1 calc R U
C6 C 0.43630(16) 0.7303(3) 0.3935(3) 0.0238(6) Uani 1 1 d . .
C7 C 0.2574(2) 1.1171(4) 0.3411(4) 0.0383(7) Uani 1 1 d . .
H7A H 0.2614 1.2269 0.2769 0.046 Uiso 1 1 calc R U
H7B H 0.2502 1.1550 0.4467 0.046 Uiso 1 1 calc R U
H7C H 0.2033 1.0426 0.3107 0.046 Uiso 1 1 calc R U
C8 C 0.44462(17) 0.5547(3) 0.4821(5) 0.0366(6) Uani 1 1 d . .
H8A H 0.5075 0.5027 0.4683 0.044 Uiso 1 1 calc R U
H8B H 0.3977 0.4661 0.4464 0.044 Uiso 1 1 calc R U
H8C H 0.4341 0.5805 0.5893 0.044 Uiso 1 1 calc R U
O1 O 0.28880(11) 0.7966(2) 0.51251(19) 0.0216(4) Uani 1 1 d . .
O2 O 0.20478(16) 0.5210(3) 0.6102(3) 0.0345(6) Uani 1 1 d . .
O3 O 0.19390(13) 0.5888(3) 0.3337(2) 0.0282(5) Uani 1 1 d . .
P1 P 0.20124(4) 0.66722(8) 0.48620(8) 0.01951(16) Uani 1 1 d . .
H1 H 0.1330(15) 0.774(3) 0.518(3) 0.017(6) Uiso 1 1 d . .
H2 H 0.232(2) 0.535(4) 0.677(4) 0.029(10) Uiso 1 1 d . .

loop_
_atom_site_aniso_label
_atom_site_aniso_U_11
_atom_site_aniso_U_22
_atom_site_aniso_U_33
_atom_site_aniso_U_23
_atom_site_aniso_U_13
_atom_site_aniso_U_12
C1 0.0189(11) 0.0222(13) 0.0164(12) -0.0011(10) 0.0004(10) -0.0056(9)
C2 0.0266(13) 0.0197(11) 0.0256(14) 0.0014(10) -0.0024(11) -0.0041(10)
C3 0.0330(15) 0.0310(14) 0.0297(16) 0.0095(12) -0.0006(13) -0.0110(12)
C4 0.0254(14) 0.0491(19) 0.0285(16) 0.0032(14) 0.0026(12) -0.0157(14)
C5 0.0184(12) 0.0375(15) 0.0350(17) -0.0052(13) 0.0013(11) -0.0021(10)
C6 0.0192(11) 0.0243(13) 0.0278(15) 0.0014(11) -0.0042(11) -0.0021(10)
C7 0.0369(15) 0.0244(13) 0.053(2) 0.0085(14) -0.0004(14) 0.0056(12)
C8 0.0266(12) 0.0320(13) 0.0513(18) 0.0100(18) -0.0006(17) 0.0059(10)
O1 0.0229(8) 0.0240(8) 0.0178(12) -0.0010(7) 0.0024(7) -0.0039(6)
O2 0.0479(13) 0.0370(12) 0.0186(11) 0.0043(9) -0.0050(10) -0.0184(9)
O3 0.0302(10) 0.0378(11) 0.0168(10) -0.0008(9) -0.0015(8) -0.0094(8)
P1 0.0190(3) 0.0217(3) 0.0178(3) -0.0002(3) 0.0024(3) -0.0021(2)

loop_
_atom_type_symbol
_atom_type_description
_atom_type_scat_dispersion_real
_atom_type_scat_dispersion_imag
_atom_type_scat_source
C C 0.0033 0.0016 'International Tables Vol C Tables 4.2.6.8 and 6.1.1.4'
H H 0.0000 0.0000 'International Tables Vol C Tables 4.2.6.8 and 6.1.1.4'
O O 0.0106 0.0060 'International Tables Vol C Tables 4.2.6.8 and 6.1.1.4'
P P 0.1023 0.0942 'International Tables Vol C Tables 4.2.6.8 and 6.1.1.4'

loop_
_geom_angle_atom_site_label_1
_geom_angle_atom_site_label_2
_geom_angle_atom_site_label_3
_geom_angle
C2 C1 C6 124.3(2)
C2 C1 O1 117.4(2)
C6 C1 O1 118.2(2)
C1 C2 C3 116.9(2)
C1 C2 C7 120.9(2)
C3 C2 C7 122.2(2)
C4 C3 C2 120.8(3)
C4 C3 H3 119.6
C2 C3 H3 119.6
C3 C4 C5 120.4(3)
C3 C4 H4 119.8
C5 C4 H4 119.8
C4 C5 C6 120.9(3)
C4 C5 H5 119.5
C6 C5 H5 119.5
C1 C6 C5 116.7(2)
C1 C6 C8 121.6(2)
C5 C6 C8 121.7(2)
C2 C7 H7A 109.5
C2 C7 H7B 109.5
H7A C7 H7B 109.5
C2 C7 H7C 109.5
H7A C7 H7C 109.5
H7B C7 H7C 109.5
C6 C8 H8A 109.5
C6 C8 H8B 109.5
H8A C8 H8B 109.5
C6 C8 H8C 109.5
H8A C8 H8C 109.5
H8B C8 H8C 109.5
C1 O1 P1 126.23(16)
P1 O2 H2 121(3)
O3 P1 O2 113.30(13)
O3 P1 O1 114.94(10)
O2 P1 O1 106.23(11)
O3 P1 H1 112.6(11)
O2 P1 H1 106.6(11)
O1 P1 H1 102.2(10)

loop_
_geom_bond_atom_site_label_1
_geom_bond_atom_site_label_2
_geom_bond_distance
C1 C2 1.384(3)
C1 C6 1.388(3)
C1 O1 1.412(3)
C2 C3 1.394(4)
C2 C7 1.505(4)
C3 C4 1.380(4)
C3 H3 0.9500
C4 C5 1.385(4)
C4 H4 0.9500
C5 C6 1.394(4)
C5 H5 0.9500
C6 C8 1.500(4)
C7 H7A 0.9800
C7 H7B 0.9800
C7 H7C 0.9800
C8 H8A 0.9800
C8 H8B 0.9800
C8 H8C 0.9800
O1 P1 1.5790(17)
O2 P1 1.527(2)
O2 H2 0.71(3)
O3 P1 1.469(2)
P1 H1 1.28(2)

loop_
_geom_hbond_atom_site_label_D
_geom_hbond_atom_site_label_H
_geom_hbond_atom_site_label_A
_geom_hbond_distance_DH
_geom_hbond_distance_HA
_geom_hbond_distance_DA
_geom_hbond_angle_DHA
_geom_hbond_site_symmetry_A
O2 H2 O3 0.71(3) 1.79(3) 2.501(3) 174(4) 2

loop_
_geom_torsion_atom_site_label_1
_geom_torsion_atom_site_label_2
_geom_torsion_atom_site_label_3
_geom_torsion_atom_site_label_4
_geom_torsion
C6 C1 C2 C3 -1.2(4)
O1 C1 C2 C3 173.7(2)
C6 C1 C2 C7 179.0(3)
O1 C1 C2 C7 -6.0(4)
C1 C2 C3 C4 0.8(4)
C7 C2 C3 C4 -179.4(3)
C2 C3 C4 C5 0.2(4)
C3 C4 C5 C6 -0.9(4)
C2 C1 C6 C5 0.5(4)
O1 C1 C6 C5 -174.4(2)
C2 C1 C6 C8 -179.2(3)
O1 C1 C6 C8 5.9(4)
C4 C5 C6 C1 0.6(4)
C4 C5 C6 C8 -179.7(3)
C2 C1 O1 P1 94.6(2)
C6 C1 O1 P1 -90.1(2)
C1 O1 P1 O3 0.6(2)
C1 O1 P1 O2 126.69(19)
